data_1563931
loop_
_publ_author_name
'Cheng, Ai-Ling'
'Zhang, Juan'
'Ren, Ling-Ling'
'Gao, En-Qing'

_publ_section_title
;
 A new anionic metal-organic framework based on tetranuclear zinc
 clusters: Selective absorption of CO2 and luminescent response to
 lanthanide (III) ions
;
_journal_name_full 'Inorganica Chimica Acta'
_journal_page_first 154
_journal_page_last 159
_journal_paper_doi 10.1016/j.ica.2018.05.039
_journal_volume 482
_journal_year 2018
_chemical_formula_sum 'C14 H4 N O8.25 S Zn'
_chemical_formula_weight 415.61
_space_group_IT_number 88
_space_group_name_Hall '-I 4ad'
_space_group_name_H-M_alt 'I 41/a :2'
_symmetry_cell_setting tetragonal
_symmetry_space_group_name_H-M 'I 41/a :2'
_atom_sites_solution_hydrogens geom
_atom_sites_solution_primary direct
_atom_sites_solution_secondary difmap
_cell_angle_alpha 90.00
_cell_angle_beta 90.00
_cell_angle_gamma 90.00
_cell_formula_units_Z 16
_cell_length_a 30.2890(14)
_cell_length_b 30.2890(14)
_cell_length_c 8.1594(8)
_cell_measurement_reflns_used 9915
_cell_measurement_temperature 296(2)
_cell_measurement_theta_max 28.33
_cell_measurement_theta_min 2.59
_cell_volume 7485.6(9)
_computing_cell_refinement 'Bruker SMART'
_computing_data_collection 'Bruker SMART'
_computing_data_reduction 'Bruker SAINT'
_computing_molecular_graphics 'Bruker SHELXTL'
_computing_publication_material 'Bruker SHELXTL'
_computing_structure_refinement 'SHELXL-97 (Sheldrick, 1997)'
_computing_structure_solution 'SHELXS-97 (Sheldrick, 1990)'
_diffrn_ambient_temperature 296(2)
_diffrn_measured_fraction_theta_full 0.996
_diffrn_measured_fraction_theta_max 0.996
_diffrn_measurement_device_type 'CCD area detector'
_diffrn_measurement_method 'phi and omega scans'
_diffrn_radiation_monochromator graphite
_diffrn_radiation_source 'fine-focus sealed tube'
_diffrn_radiation_type MoK\a
_diffrn_radiation_wavelength 0.71073
_diffrn_reflns_av_R_equivalents 0.0473
_diffrn_reflns_av_sigmaI/netI 0.0285
_diffrn_reflns_limit_h_max 36
_diffrn_reflns_limit_h_min -40
_diffrn_reflns_limit_k_max 40
_diffrn_reflns_limit_k_min -40
_diffrn_reflns_limit_l_max 10
_diffrn_reflns_limit_l_min -8
_diffrn_reflns_number 47276
_diffrn_reflns_theta_full 28.38
_diffrn_reflns_theta_max 28.38
_diffrn_reflns_theta_min 1.34
_exptl_absorpt_coefficient_mu 1.463
_exptl_absorpt_correction_T_max 0.8675
_exptl_absorpt_correction_T_min 0.6680
_exptl_absorpt_correction_type multi-scan
_exptl_absorpt_process_details SADABS
_exptl_crystal_density_diffrn 1.475
_exptl_crystal_density_method 'not measured'
_exptl_crystal_description needle
_exptl_crystal_F_000 3312
_exptl_crystal_size_max 0.30
_exptl_crystal_size_mid 0.12
_exptl_crystal_size_min 0.10
_refine_diff_density_max 0.829
_refine_diff_density_min -0.465
_refine_diff_density_rms 0.100
_refine_ls_extinction_method none
_refine_ls_goodness_of_fit_ref 1.051
_refine_ls_hydrogen_treatment constr
_refine_ls_matrix_type full
_refine_ls_number_parameters 255
_refine_ls_number_reflns 4671
_refine_ls_number_restraints 0
_refine_ls_restrained_S_all 1.051
_refine_ls_R_factor_all 0.0506
_refine_ls_R_factor_gt 0.0417
_refine_ls_shift/su_max 0.001
_refine_ls_shift/su_mean 0.000
_refine_ls_structure_factor_coef Fsqd
_refine_ls_weighting_details 'calc w=1/[\s^2^(Fo^2^)+(0.0727P)^2^+14.6915P] where P=(Fo^2^+2Fc^2^)/3'
_refine_ls_weighting_scheme calc
_refine_ls_wR_factor_gt 0.1185
_refine_ls_wR_factor_ref 0.1225
_reflns_number_gt 3888
_reflns_number_total 4671
_reflns_threshold_expression >2sigma(I)
_cod_data_source_file ICA-2018-482-154.cif
_cod_data_source_block Cheng
_cod_original_sg_symbol_H-M I4(1)/a
_cod_database_code 1563931

loop_
_symmetry_equiv_pos_as_xyz
'x, y, z'
'-x+1/2, -y, z+1/2'
'-y+3/4, x+1/4, z+1/4'
'y+3/4, -x+3/4, z+3/4'
'x+1/2, y+1/2, z+1/2'
'-x+1, -y+1/2, z+1'
'-y+5/4, x+3/4, z+3/4'
'y+5/4, -x+5/4, z+5/4'
'-x, -y, -z'
'x-1/2, y, -z-1/2'
'y-3/4, -x-1/4, -z-1/4'
'-y-3/4, x-3/4, -z-3/4'
'-x+1/2, -y+1/2, -z+1/2'
'x, y+1/2, -z'
'y-1/4, -x+1/4, -z+1/4'
'-y-1/4, x-1/4, -z-1/4'

loop_
_atom_site_label
_atom_site_type_symbol
_atom_site_fract_x
_atom_site_fract_y
_atom_site_fract_z
_atom_site_U_iso_or_equiv
_atom_site_adp_type
_atom_site_occupancy
_atom_site_symmetry_multiplicity
_atom_site_calc_flag
_atom_site_refinement_flags
_atom_site_disorder_assembly
_atom_site_disorder_group
Zn1 Zn 0.001930(9) -0.798150(9) 0.46561(4) 0.01820(11) Uani 1 1 d . . .
O1 O 0.0000 -0.7500 0.6250 0.0169(7) Uani 1 4 d S . .
O2 O 0.05899(6) -0.78931(6) 0.3506(2) 0.0227(4) Uani 1 1 d . . .
O3 O 0.04296(6) -0.71836(6) 0.2951(2) 0.0238(4) Uani 1 1 d . . .
O4 O 0.39430(7) -0.79249(8) -0.0986(3) 0.0411(5) Uani 1 1 d . A .
O5 O 0.39117(6) -0.73266(7) -0.2527(3) 0.0314(5) Uani 1 1 d . A .
O6 O 0.23723(7) -0.83234(8) 0.2376(3) 0.0357(5) Uani 1 1 d . A .
O7 O 0.20734(7) -0.84607(7) -0.0362(3) 0.0338(5) Uani 1 1 d . A .
N1 N 0.16649(14) -0.65725(14) -0.0196(6) 0.0242(9) Uani 0.50 1 d P A 1
O8 O 0.18108(15) -0.65547(15) -0.1587(6) 0.0346(10) Uani 0.50 1 d P A 1
O9 O 0.1525(2) -0.62441(15) 0.0534(8) 0.0597(17) Uani 0.50 1 d P A 1
N1' N 0.25163(19) -0.6586(2) -0.1122(8) 0.0453(14) Uani 0.50 1 d P A 2
O8' O 0.2762(2) -0.6264(2) -0.0799(9) 0.0731(18) Uani 0.50 1 d P A 2
O9' O 0.2151(2) -0.6521(2) -0.1793(8) 0.0614(15) Uani 0.50 1 d P A 2
C1 C 0.06719(8) -0.75181(9) 0.2890(3) 0.0205(5) Uani 1 1 d . . .
C2 C 0.11058(8) -0.74674(9) 0.2026(3) 0.0222(5) Uani 1 1 d . . .
C3 C 0.14010(9) -0.78191(9) 0.1903(3) 0.0237(5) Uani 1 1 d . . .
H3A H 0.1332 -0.8096 0.2324 0.028 Uiso 1 1 calc R . .
C4 C 0.12194(9) -0.70629(9) 0.1387(4) 0.0254(6) Uani 1 1 d . A .
H4A H 0.1023 -0.6828 0.1477 0.030 Uiso 1 1 calc R . .
C5 C 0.17981(8) -0.77433(9) 0.1137(3) 0.0233(5) Uani 1 1 d . A .
C6 C 0.16245(9) -0.69977(9) 0.0605(4) 0.0276(6) Uani 1 1 d . . .
C7 C 0.19280(9) -0.73381(9) 0.0473(3) 0.0242(5) Uani 1 1 d . A .
C8 C 0.23876(8) -0.73486(9) -0.0169(3) 0.0232(5) Uani 1 1 d . . .
C9 C 0.25846(9) -0.77650(10) 0.0029(3) 0.0249(5) Uani 1 1 d . A .
C10 C 0.26509(9) -0.70166(10) -0.0830(4) 0.0279(6) Uani 1 1 d . A .
C11 C 0.30180(9) -0.78583(10) -0.0364(3) 0.0280(6) Uani 1 1 d . . .
H11A H 0.3137 -0.8137 -0.0185 0.034 Uiso 1 1 calc R A .
C12 C 0.30871(9) -0.71040(10) -0.1258(4) 0.0294(6) Uani 1 1 d . . .
H12A H 0.3259 -0.6879 -0.1698 0.035 Uiso 1 1 calc R A .
C13 C 0.32699(9) -0.75198(10) -0.1039(4) 0.0282(6) Uani 1 1 d . A .
C14 C 0.37407(9) -0.76036(11) -0.1530(4) 0.0296(6) Uani 1 1 d . . .
S1 S 0.22115(2) -0.81475(2) 0.08510(9) 0.02451(16) Uani 1 1 d . . .

loop_
_atom_site_aniso_label
_atom_site_aniso_U_11
_atom_site_aniso_U_22
_atom_site_aniso_U_33
_atom_site_aniso_U_23
_atom_site_aniso_U_13
_atom_site_aniso_U_12
Zn1 0.01841(16) 0.01474(16) 0.02145(17) -0.00025(11) -0.00013(11) -0.00001(10)
O1 0.0166(9) 0.0166(9) 0.0173(16) 0.000 0.000 0.000
O2 0.0182(8) 0.0229(9) 0.0270(10) 0.0018(7) 0.0028(7) 0.0011(7)
O3 0.0202(9) 0.0263(10) 0.0248(10) 0.0022(8) 0.0040(7) 0.0025(7)
O4 0.0218(10) 0.0538(14) 0.0479(14) 0.0040(12) 0.0036(10) 0.0064(10)
O5 0.0181(9) 0.0423(12) 0.0339(11) -0.0044(9) 0.0046(8) -0.0009(8)
O6 0.0355(12) 0.0394(12) 0.0322(11) 0.0065(9) 0.0018(9) 0.0070(9)
O7 0.0346(11) 0.0296(11) 0.0372(12) -0.0072(9) 0.0032(9) 0.0000(9)
N1 0.017(2) 0.019(2) 0.036(3) 0.0052(18) 0.0107(19) -0.0019(16)
O8 0.028(2) 0.040(2) 0.036(2) 0.0125(19) 0.0097(19) 0.0058(18)
O9 0.077(4) 0.019(2) 0.082(4) 0.003(2) 0.048(3) 0.005(2)
N1' 0.034(3) 0.057(4) 0.045(3) 0.001(3) 0.004(3) -0.008(3)
O8' 0.075(4) 0.058(4) 0.086(5) -0.003(4) 0.012(4) -0.009(3)
O9' 0.058(4) 0.063(4) 0.064(4) 0.011(3) 0.001(3) 0.013(3)
C1 0.0163(11) 0.0266(13) 0.0186(12) -0.0032(10) 0.0003(9) -0.0012(9)
C2 0.0169(11) 0.0271(13) 0.0225(13) -0.0014(10) -0.0011(10) -0.0011(10)
C3 0.0204(12) 0.0254(13) 0.0252(13) -0.0017(10) 0.0013(10) -0.0025(10)
C4 0.0207(12) 0.0276(13) 0.0279(14) -0.0015(11) 0.0028(10) 0.0050(10)
C5 0.0185(12) 0.0247(12) 0.0268(13) -0.0027(10) 0.0001(10) 0.0028(10)
C6 0.0264(13) 0.0259(13) 0.0303(14) 0.0031(11) 0.0059(11) 0.0008(10)
C7 0.0193(12) 0.0286(13) 0.0246(13) -0.0017(11) 0.0013(10) -0.0010(10)
C8 0.0184(12) 0.0286(13) 0.0224(13) -0.0023(10) 0.0001(10) -0.0005(10)
C9 0.0176(12) 0.0327(14) 0.0245(13) -0.0031(11) 0.0014(10) -0.0006(10)
C10 0.0220(13) 0.0334(15) 0.0284(14) -0.0009(12) 0.0045(11) -0.0003(11)
C11 0.0227(13) 0.0352(15) 0.0262(14) -0.0047(12) -0.0004(11) 0.0035(11)
C12 0.0223(13) 0.0381(16) 0.0279(14) 0.0012(12) 0.0048(11) -0.0047(11)
C13 0.0178(12) 0.0415(16) 0.0252(13) -0.0035(12) 0.0001(10) -0.0020(11)
C14 0.0169(12) 0.0436(17) 0.0283(14) -0.0086(13) 0.0005(11) -0.0021(11)
S1 0.0199(3) 0.0259(3) 0.0278(3) -0.0007(3) 0.0032(3) 0.0022(2)

loop_
_atom_type_symbol
_atom_type_description
_atom_type_scat_dispersion_real
_atom_type_scat_dispersion_imag
_atom_type_scat_source
C C 0.0033 0.0016 'International Tables Vol C Tables 4.2.6.8 and 6.1.1.4'
H H 0.0000 0.0000 'International Tables Vol C Tables 4.2.6.8 and 6.1.1.4'
N N 0.0061 0.0033 'International Tables Vol C Tables 4.2.6.8 and 6.1.1.4'
O O 0.0106 0.0060 'International Tables Vol C Tables 4.2.6.8 and 6.1.1.4'
S S 0.1246 0.1234 'International Tables Vol C Tables 4.2.6.8 and 6.1.1.4'
Zn Zn 0.2839 1.4301 'International Tables Vol C Tables 4.2.6.8 and 6.1.1.4'

loop_
_geom_angle_atom_site_label_1
_geom_angle_atom_site_label_2
_geom_angle_atom_site_label_3
_geom_angle
_geom_angle_site_symmetry_1
_geom_angle_site_symmetry_3
O5 Zn1 O1 127.40(7) 7_335 .
O5 Zn1 O2 116.83(8) 7_335 .
O1 Zn1 O2 103.88(6) . .
O5 Zn1 O3 97.14(9) 7_335 6_434
O1 Zn1 O3 104.76(6) . 6_434
O2 Zn1 O3 103.21(8) . 6_434
O5 Zn1 Zn1 158.73(7) 7_335 6_434
O1 Zn1 Zn1 41.702(9) . 6_434
O2 Zn1 Zn1 84.27(5) . 6_434
O3 Zn1 Zn1 73.98(5) 6_434 6_434
Zn1 O1 Zn1 116.268(10) . 12_557
Zn1 O1 Zn1 96.596(18) . 6_434
Zn1 O1 Zn1 116.268(10) 12_557 6_434
Zn1 O1 Zn1 116.268(10) . 15_646
Zn1 O1 Zn1 96.596(18) 12_557 15_646
Zn1 O1 Zn1 116.268(10) 6_434 15_646
C1 O2 Zn1 118.63(16) . .
C1 O3 Zn1 128.73(17) . 6_434
C14 O5 Zn1 105.70(19) . 8_533
O8 N1 O9 122.6(5) . .
O8 N1 C6 119.3(4) . .
O9 N1 C6 118.0(4) . .
O9' N1' O8' 119.6(7) . .
O9' N1' C10 119.0(6) . .
O8' N1' C10 121.4(6) . .
O3 C1 O2 126.5(2) . .
O3 C1 C2 116.7(2) . .
O2 C1 C2 116.8(2) . .
C4 C2 C3 119.5(2) . .
C4 C2 C1 119.3(2) . .
C3 C2 C1 121.2(2) . .
C5 C3 C2 117.8(2) . .
C2 C4 C6 121.3(2) . .
C3 C5 C7 124.7(2) . .
C3 C5 S1 124.4(2) . .
C7 C5 S1 110.97(19) . .
C7 C6 C4 120.9(3) . .
C7 C6 N1 124.8(3) . .
C4 C6 N1 113.9(3) . .
C6 C7 C5 115.9(2) . .
C6 C7 C8 131.6(3) . .
C5 C7 C8 112.4(2) . .
C10 C8 C9 116.7(2) . .
C10 C8 C7 131.1(3) . .
C9 C8 C7 112.1(2) . .
C11 C9 C8 124.1(3) . .
C11 C9 S1 124.6(2) . .
C8 C9 S1 111.35(19) . .
N1' C10 C8 125.3(3) . .
N1' C10 C12 114.5(3) . .
C8 C10 C12 120.2(3) . .
C9 C11 C13 117.6(3) . .
C13 C12 C10 121.3(3) . .
C12 C13 C11 120.1(3) . .
C12 C13 C14 119.9(3) . .
C11 C13 C14 120.1(3) . .
O4 C14 O5 123.1(3) . .
O4 C14 C13 120.6(3) . .
O5 C14 C13 116.3(3) . .
O7 S1 O6 116.81(14) . .
O7 S1 C9 111.21(13) . .
O6 S1 C9 110.95(14) . .
O7 S1 C5 110.06(13) . .
O6 S1 C5 112.47(13) . .
C9 S1 C5 92.83(13) . .

loop_
_geom_bond_atom_site_label_1
_geom_bond_atom_site_label_2
_geom_bond_distance
_geom_bond_site_symmetry_2
Zn1 O5 1.9457(19) 7_335
Zn1 O1 1.9549(3) .
Zn1 O2 1.9847(18) .
Zn1 O3 2.0086(19) 6_434
Zn1 Zn1 2.9192(6) 6_434
O1 Zn1 1.9549(3) 12_557
O1 Zn1 1.9549(3) 6_434
O1 Zn1 1.9549(3) 15_646
O2 C1 1.267(3) .
O3 C1 1.252(3) .
O3 Zn1 2.0086(19) 6_434
O4 C14 1.233(4) .
O5 C14 1.278(4) .
O5 Zn1 1.9457(19) 8_533
O6 S1 1.439(2) .
O7 S1 1.433(2) .
N1 O8 1.219(6) .
N1 O9 1.234(7) .
N1 C6 1.450(5) .
N1' O9' 1.252(8) .
N1' O8' 1.256(9) .
N1' C10 1.386(7) .
C1 C2 1.499(3) .
C2 C4 1.375(4) .
C2 C3 1.394(4) .
C3 C5 1.375(4) .
C4 C6 1.397(4) .
C5 C7 1.398(4) .
C5 S1 1.767(3) .
C6 C7 1.385(4) .
C7 C8 1.488(4) .
C8 C10 1.392(4) .
C8 C9 1.405(4) .
C9 C11 1.381(4) .
C9 S1 1.752(3) .
C10 C12 1.392(4) .
C11 C13 1.391(4) .
C12 C13 1.387(4) .
C13 C14 1.503(4) .

loop_
_geom_torsion_atom_site_label_1
_geom_torsion_atom_site_label_2
_geom_torsion_atom_site_label_3
_geom_torsion_atom_site_label_4
_geom_torsion
_geom_torsion_site_symmetry_1
_geom_torsion_site_symmetry_2
_geom_torsion_site_symmetry_3
_geom_torsion_site_symmetry_4
O5 Zn1 O1 Zn1 81.50(9) 7_335 . . 12_557
O2 Zn1 O1 Zn1 -59.23(6) . . . 12_557
O3 Zn1 O1 Zn1 -167.20(6) 6_434 . . 12_557
Zn1 Zn1 O1 Zn1 -123.634(5) 6_434 . . 12_557
O5 Zn1 O1 Zn1 -154.86(9) 7_335 . . 6_434
O2 Zn1 O1 Zn1 64.41(6) . . . 6_434
O3 Zn1 O1 Zn1 -43.56(6) 6_434 . . 6_434
O5 Zn1 O1 Zn1 -31.23(9) 7_335 . . 15_646
O2 Zn1 O1 Zn1 -171.96(6) . . . 15_646
O3 Zn1 O1 Zn1 80.07(6) 6_434 . . 15_646
Zn1 Zn1 O1 Zn1 123.634(5) 6_434 . . 15_646
O5 Zn1 O2 C1 161.41(18) 7_335 . . .
O1 Zn1 O2 C1 -52.89(19) . . . .
O3 Zn1 O2 C1 56.2(2) 6_434 . . .
Zn1 Zn1 O2 C1 -15.81(18) 6_434 . . .
Zn1 O3 C1 O2 27.4(4) 6_434 . . .
Zn1 O3 C1 C2 -151.49(18) 6_434 . . .
Zn1 O2 C1 O3 1.4(4) . . . .
Zn1 O2 C1 C2 -179.68(16) . . . .
O3 C1 C2 C4 1.4(4) . . . .
O2 C1 C2 C4 -177.6(2) . . . .
O3 C1 C2 C3 179.5(2) . . . .
O2 C1 C2 C3 0.5(4) . . . .
C4 C2 C3 C5 0.1(4) . . . .
C1 C2 C3 C5 -178.0(2) . . . .
C3 C2 C4 C6 0.4(4) . . . .
C1 C2 C4 C6 178.5(3) . . . .
C2 C3 C5 C7 0.1(4) . . . .
C2 C3 C5 S1 -179.5(2) . . . .
C2 C4 C6 C7 -1.1(5) . . . .
C2 C4 C6 N1 171.7(3) . . . .
O8 N1 C6 C7 38.7(6) . . . .
O9 N1 C6 C7 -145.4(5) . . . .
O8 N1 C6 C4 -133.7(4) . . . .
O9 N1 C6 C4 42.2(6) . . . .
C4 C6 C7 C5 1.1(4) . . . .
N1 C6 C7 C5 -170.8(3) . . . .
C4 C6 C7 C8 -174.6(3) . . . .
N1 C6 C7 C8 13.4(5) . . . .
C3 C5 C7 C6 -0.7(4) . . . .
S1 C5 C7 C6 179.0(2) . . . .
C3 C5 C7 C8 175.9(3) . . . .
S1 C5 C7 C8 -4.5(3) . . . .
C6 C7 C8 C10 0.1(5) . . . .
C5 C7 C8 C10 -175.7(3) . . . .
C6 C7 C8 C9 176.3(3) . . . .
C5 C7 C8 C9 0.4(3) . . . .
C10 C8 C9 C11 1.0(4) . . . .
C7 C8 C9 C11 -175.7(3) . . . .
C10 C8 C9 S1 -179.4(2) . . . .
C7 C8 C9 S1 3.8(3) . . . .
O9' N1' C10 C8 -45.3(8) . . . .
O8' N1' C10 C8 138.2(6) . . . .
O9' N1' C10 C12 134.7(6) . . . .
O8' N1' C10 C12 -41.9(8) . . . .
C9 C8 C10 N1' 179.8(4) . . . .
C7 C8 C10 N1' -4.1(6) . . . .
C9 C8 C10 C12 -0.1(4) . . . .
C7 C8 C10 C12 175.9(3) . . . .
C8 C9 C11 C13 -1.8(4) . . . .
S1 C9 C11 C13 178.7(2) . . . .
N1' C10 C12 C13 -180.0(4) . . . .
C8 C10 C12 C13 0.0(5) . . . .
C10 C12 C13 C11 -0.7(5) . . . .
C10 C12 C13 C14 179.4(3) . . . .
C9 C11 C13 C12 1.6(4) . . . .
C9 C11 C13 C14 -178.6(3) . . . .
Zn1 O5 C14 O4 -1.9(4) 8_533 . . .
Zn1 O5 C14 C13 178.3(2) 8_533 . . .
C12 C13 C14 O4 161.5(3) . . . .
C11 C13 C14 O4 -18.3(4) . . . .
C12 C13 C14 O5 -18.7(4) . . . .
C11 C13 C14 O5 161.5(3) . . . .
C11 C9 S1 O7 -73.1(3) . . . .
C8 C9 S1 O7 107.4(2) . . . .
C11 C9 S1 O6 58.7(3) . . . .
C8 C9 S1 O6 -120.8(2) . . . .
C11 C9 S1 C5 174.1(3) . . . .
C8 C9 S1 C5 -5.4(2) . . . .
C3 C5 S1 O7 71.5(3) . . . .
C7 C5 S1 O7 -108.1(2) . . . .
C3 C5 S1 O6 -60.6(3) . . . .
C7 C5 S1 O6 119.8(2) . . . .
C3 C5 S1 C9 -174.7(3) . . . .
C7 C5 S1 C9 5.7(2) . . . .
